data_4127153
loop_
_publ_author_name
'Paul, Mithun'
'Chakraborty, Shaunak'
'Desiraju, Gautam R.'

_publ_section_title
;
 Six-component Molecular Solids, ABC[D1-(x+y)ExFy]2.
;
_journal_name_full 'Journal of the American Chemical Society'
_journal_paper_doi 10.1021/jacs.7b12501
_journal_year 2018
_chemical_formula_moiety 'C12 H12 N2, C10 H8 N2, 2(C6.68 H7.03 Cl0.32 O2), C8 H12 N2'
_chemical_formula_sum 'C43.36 H46.07 Cl0.64 N6 O4'
_chemical_formula_weight 738.05
_space_group_crystal_system triclinic
_space_group_IT_number 2
_space_group_name_Hall '-P 1'
_space_group_name_H-M_alt 'P -1'
_symmetry_space_group_name_Hall '-P 1'
_symmetry_space_group_name_H-M 'P -1'
_atom_sites_solution_hydrogens mixed
_audit_creation_method SHELXL-2014/7
_cell_angle_alpha 96.925(15)
_cell_angle_beta 94.732(9)
_cell_angle_gamma 92.000(13)
_cell_formula_units_Z 1
_cell_length_a 7.576(6)
_cell_length_b 8.823(7)
_cell_length_c 14.487(12)
_cell_measurement_reflns_used 2565
_cell_measurement_temperature 296(2)
_cell_measurement_theta_max 33.7
_cell_measurement_theta_min 2.3
_cell_volume 957.0(13)
_computing_structure_refinement 'SHELXL-2014/7 (Sheldrick, 2014)'
_diffrn_ambient_temperature 296(2)
_diffrn_measured_fraction_theta_full 0.995
_diffrn_measured_fraction_theta_max 0.995
_diffrn_measurement_device_type CCD
_diffrn_radiation_type MoK\a
_diffrn_radiation_wavelength 0.71073
_diffrn_reflns_av_R_equivalents 0.0667
_diffrn_reflns_av_unetI/netI 0.0615
_diffrn_reflns_Laue_measured_fraction_full 0.995
_diffrn_reflns_Laue_measured_fraction_max 0.995
_diffrn_reflns_limit_h_max 9
_diffrn_reflns_limit_h_min -9
_diffrn_reflns_limit_k_max 11
_diffrn_reflns_limit_k_min -11
_diffrn_reflns_limit_l_max 18
_diffrn_reflns_limit_l_min -18
_diffrn_reflns_number 10216
_diffrn_reflns_point_group_measured_fraction_full 0.995
_diffrn_reflns_point_group_measured_fraction_max 0.995
_diffrn_reflns_theta_full 25.242
_diffrn_reflns_theta_max 27.499
_diffrn_reflns_theta_min 2.844
_exptl_absorpt_coefficient_mu 0.127
_exptl_crystal_density_diffrn 1.281
_exptl_crystal_description block
_exptl_crystal_F_000 391.2
_exptl_crystal_size_max 0.42
_exptl_crystal_size_mid 0.31
_exptl_crystal_size_min 0.22
_refine_diff_density_max 0.415
_refine_diff_density_min -0.272
_refine_diff_density_rms 0.045
_refine_ls_extinction_method none
_refine_ls_goodness_of_fit_ref 1.013
_refine_ls_hydrogen_treatment mixed
_refine_ls_matrix_type full
_refine_ls_number_parameters 261
_refine_ls_number_reflns 4383
_refine_ls_number_restraints 0
_refine_ls_restrained_S_all 1.013
_refine_ls_R_factor_all 0.0819
_refine_ls_R_factor_gt 0.0605
_refine_ls_shift/su_max 0.001
_refine_ls_shift/su_mean 0.000
_refine_ls_structure_factor_coef Fsqd
_refine_ls_weighting_details 'w=1/[\s^2^(Fo^2^)+(0.1051P)^2^+0.1068P] where P=(Fo^2^+2Fc^2^)/3'
_refine_ls_weighting_scheme calc
_refine_ls_wR_factor_gt 0.1718
_refine_ls_wR_factor_ref 0.1908
_reflns_Friedel_coverage 0.000
_reflns_number_gt 3250
_reflns_number_total 4383
_reflns_threshold_expression 'I > 2\s(I)'
_cod_data_source_file ja7b12501_si_003.cif
_cod_data_source_block QN3
_cod_original_cell_volume 957.1(14)
_cod_database_code 4127153
_shelx_shelxl_version_number 2014/7
_shelx_space_group_comment
;
The symmetry employed for this shelxl refinement is uniquely defined
by the following loop, which should always be used as a source of
symmetry information in preference to the above space-group names.
They are only intended as comments.
;

loop_
_space_group_symop_operation_xyz
'x, y, z'
'-x, -y, -z'

loop_
_atom_site_label
_atom_site_type_symbol
_atom_site_fract_x
_atom_site_fract_y
_atom_site_fract_z
_atom_site_U_iso_or_equiv
_atom_site_adp_type
_atom_site_occupancy
_atom_site_site_symmetry_order
_atom_site_calc_flag
_atom_site_refinement_flags_posn
_atom_site_refinement_flags_adp
_atom_site_refinement_flags_occupancy
C25 C 0.3596(3) 0.6921(2) 0.46640(19) 0.0600(6) Uani 1 1 d . . .
H25A H 0.3393 0.6600 0.4006 0.090 Uiso 0.5 1 calc R U P
H25B H 0.4429 0.6273 0.4938 0.090 Uiso 0.5 1 calc R U P
H25C H 0.2497 0.6853 0.4946 0.090 Uiso 0.5 1 calc R U P
H25D H 0.3487 0.6551 0.5254 0.090 Uiso 0.5 1 calc R U P
H25E H 0.2450 0.6877 0.4322 0.090 Uiso 0.5 1 calc R U P
H25F H 0.4382 0.6297 0.4313 0.090 Uiso 0.5 1 calc R U P
C26 C 0.4221(4) 0.8757(3) 0.30927(16) 0.0615(6) Uani 1 1 d . . .
H26A H 0.3747 0.7726 0.3053 0.092 Uiso 0.5 1 calc R U P
H26B H 0.3366 0.9371 0.2805 0.092 Uiso 0.5 1 calc R U P
H26C H 0.5285 0.8768 0.2776 0.092 Uiso 0.5 1 calc R U P
H26D H 0.4518 0.9517 0.2703 0.092 Uiso 0.5 1 calc R U P
H26E H 0.4899 0.7872 0.2951 0.092 Uiso 0.5 1 calc R U P
H26F H 0.2980 0.8475 0.2980 0.092 Uiso 0.5 1 calc R U P
C1 C 0.8297(3) 0.6526(3) 0.38294(19) 0.0654(7) Uani 1 1 d . . .
H100 H 0.7849 0.5576 0.3541 0.078 Uiso 1 1 calc R U .
C2 C 0.8591(4) 0.6813(3) 0.47790(19) 0.0670(7) Uani 1 1 d . . .
H2 H 0.8316 0.6030 0.5126 0.080 Uiso 1 1 calc R U .
C4 C 0.9637(3) 0.9273(2) 0.47369(15) 0.0472(5) Uani 1 1 d . . .
C5 C 0.9360(3) 0.9083(3) 0.37688(17) 0.0584(6) Uani 1 1 d . . .
H5 H 0.9625 0.9883 0.3433 0.070 Uiso 1 1 calc R U .
C6 C 0.8687(4) 0.7695(3) 0.33114(18) 0.0673(7) Uani 1 1 d . . .
H6 H 0.8498 0.7547 0.2664 0.081 Uiso 1 1 calc R U .
C7 C -0.0894(3) 0.7283(3) 0.03583(17) 0.0596(6) Uani 1 1 d . . .
H7 H -0.0709 0.6306 0.0074 0.072 Uiso 1 1 calc R U .
C8 C -0.2559(3) 0.7834(3) 0.02268(18) 0.0599(6) Uani 1 1 d . . .
H8 H -0.3461 0.7229 -0.0126 0.072 Uiso 1 1 calc R U .
C9 C -0.2884(3) 0.9287(2) 0.06206(14) 0.0475(5) Uani 1 1 d . . .
C10 C -0.1456(3) 1.0112(2) 0.11404(15) 0.0538(5) Uani 1 1 d . . .
H10 H -0.1598 1.1101 0.1420 0.065 Uiso 1 1 calc R U .
C11 C 0.0160(3) 0.9463(3) 0.12385(16) 0.0548(5) Uani 1 1 d . . .
H11 H 0.1090 1.0040 0.1587 0.066 Uiso 1 1 calc R U .
C12 C -0.4706(3) 0.9917(3) 0.04978(16) 0.0619(6) Uani 1 1 d . . .
H12A H -0.5555 0.9244 0.0733 0.074 Uiso 1 1 calc R U .
H12B H -0.4704 1.0908 0.0869 0.074 Uiso 1 1 calc R U .
C13 C 0.4631(2) 0.4355(2) 0.19275(12) 0.0372(4) Uani 1 1 d . . .
C14 C 0.4471(2) 0.3284(2) 0.25616(13) 0.0401(4) Uani 1 1 d . . .
C15 C 0.2853(3) 0.2997(2) 0.29086(15) 0.0477(5) Uani 1 1 d . . .
H15 H 0.2746 0.2268 0.3317 0.057 Uiso 1 1 calc R U .
C16 C 0.1402(3) 0.3803(2) 0.26428(16) 0.0507(5) Uani 1 1 d . . .
H16 H 0.0319 0.3611 0.2875 0.061 Uiso 1 1 calc R U .
C17 C 0.1541(3) 0.4892(2) 0.20354(15) 0.0490(5) Uani 1 1 d . . .
H17 H 0.0559 0.5432 0.1865 0.059 Uiso 1 1 calc R U .
C18 C 0.3151(3) 0.5171(2) 0.16833(12) 0.0393(4) Uani 1 1 d . . .
C23 C 0.4637(3) 0.9391(2) 0.40987(13) 0.0413(4) Uani 1 1 d . . .
C24 C 0.4325(2) 0.8544(2) 0.48243(14) 0.0406(4) Uani 1 1 d . . .
N1 N 0.0472(2) 0.8048(2) 0.08626(13) 0.0511(4) Uani 1 1 d . . .
N3 N 0.4684(2) 0.91689(17) 0.57185(11) 0.0420(4) Uani 1 1 d . . .
N4 N 0.9247(3) 0.8145(2) 0.52447(14) 0.0601(5) Uani 1 1 d . . .
O1 O 0.5961(2) 0.25424(19) 0.28059(12) 0.0558(4) Uani 1 1 d . . .
O2 O 0.3370(2) 0.62199(17) 0.10789(10) 0.0511(4) Uani 1 1 d . . .
Cl1 Cl 0.6528(8) 0.4581(8) 0.1480(5) 0.0462(14) Uani 0.3224 1 d . . P
C100 C 0.6414(18) 0.4662(18) 0.1492(10) 0.061(4) Uani 0.6776 1 d . . P
H10A H 0.7298 0.4018 0.1726 0.091 Uiso 0.6776 1 calc R U P
H10B H 0.6235 0.4441 0.0825 0.091 Uiso 0.6776 1 calc R U P
H10C H 0.6802 0.5714 0.1658 0.091 Uiso 0.6776 1 calc R U P
H101 H 0.248(3) 0.678(3) 0.1004(17) 0.056(7) Uiso 1 1 d . . .
H20 H 0.583(6) 0.206(5) 0.327(3) 0.131(15) Uiso 1 1 d . . .

loop_
_atom_site_aniso_label
_atom_site_aniso_U_11
_atom_site_aniso_U_22
_atom_site_aniso_U_33
_atom_site_aniso_U_23
_atom_site_aniso_U_13
_atom_site_aniso_U_12
C25 0.0668(14) 0.0371(11) 0.0742(15) 0.0073(10) -0.0003(12) -0.0082(10)
C26 0.0764(16) 0.0590(14) 0.0461(12) 0.0019(10) -0.0044(11) 0.0002(12)
C1 0.0654(14) 0.0558(14) 0.0714(16) -0.0110(12) 0.0176(12) -0.0088(11)
C2 0.0759(16) 0.0507(13) 0.0744(16) 0.0038(12) 0.0188(13) -0.0131(11)
C4 0.0457(10) 0.0477(11) 0.0497(11) 0.0044(9) 0.0152(9) 0.0012(8)
C5 0.0664(14) 0.0556(13) 0.0531(12) 0.0035(10) 0.0120(11) -0.0022(10)
C6 0.0745(16) 0.0687(16) 0.0557(14) -0.0067(12) 0.0119(12) -0.0042(13)
C7 0.0670(14) 0.0454(12) 0.0639(14) 0.0003(10) -0.0070(11) 0.0195(10)
C8 0.0597(13) 0.0486(12) 0.0656(14) -0.0030(10) -0.0173(11) 0.0087(10)
C9 0.0521(11) 0.0508(11) 0.0397(10) 0.0071(8) -0.0027(8) 0.0134(9)
C10 0.0638(13) 0.0446(11) 0.0505(12) 0.0016(9) -0.0072(10) 0.0118(9)
C11 0.0519(12) 0.0538(12) 0.0570(13) 0.0088(10) -0.0085(10) 0.0011(9)
C12 0.0583(13) 0.0782(16) 0.0492(13) 0.0066(11) -0.0018(10) 0.0246(12)
C13 0.0411(9) 0.0370(9) 0.0333(8) 0.0041(7) 0.0034(7) 0.0013(7)
C14 0.0437(10) 0.0389(9) 0.0383(9) 0.0066(7) 0.0023(8) 0.0054(7)
C15 0.0529(11) 0.0456(11) 0.0481(11) 0.0142(8) 0.0128(9) 0.0039(8)
C16 0.0442(10) 0.0561(12) 0.0551(12) 0.0126(9) 0.0150(9) 0.0041(9)
C17 0.0418(10) 0.0532(12) 0.0539(12) 0.0110(9) 0.0059(9) 0.0116(8)
C18 0.0464(10) 0.0392(9) 0.0326(9) 0.0060(7) 0.0021(7) 0.0052(7)
C23 0.0443(10) 0.0363(9) 0.0428(10) 0.0057(7) -0.0015(8) 0.0029(7)
C24 0.0417(9) 0.0321(9) 0.0482(10) 0.0074(7) 0.0007(8) 0.0021(7)
N1 0.0512(10) 0.0540(10) 0.0512(10) 0.0172(8) 0.0019(8) 0.0140(8)
N3 0.0470(9) 0.0359(8) 0.0443(9) 0.0121(6) 0.0013(7) 0.0019(6)
N4 0.0699(12) 0.0514(11) 0.0597(12) 0.0066(9) 0.0163(10) -0.0103(9)
O1 0.0514(8) 0.0640(10) 0.0594(10) 0.0303(8) 0.0100(7) 0.0175(7)
O2 0.0541(8) 0.0529(8) 0.0521(9) 0.0236(7) 0.0096(7) 0.0145(7)
Cl1 0.0374(18) 0.058(2) 0.049(3) 0.0213(19) 0.0142(16) 0.0011(15)
C100 0.058(7) 0.064(6) 0.060(7) 0.013(5) -0.002(4) 0.004(4)

loop_
_atom_type_symbol
_atom_type_description
_atom_type_scat_dispersion_real
_atom_type_scat_dispersion_imag
_atom_type_scat_source
C C 0.0033 0.0016 'International Tables Vol C Tables 4.2.6.8 and 6.1.1.4'
H H 0.0000 0.0000 'International Tables Vol C Tables 4.2.6.8 and 6.1.1.4'
N N 0.0061 0.0033 'International Tables Vol C Tables 4.2.6.8 and 6.1.1.4'
O O 0.0106 0.0060 'International Tables Vol C Tables 4.2.6.8 and 6.1.1.4'
Cl Cl 0.1484 0.1585 'International Tables Vol C Tables 4.2.6.8 and 6.1.1.4'

loop_
_geom_angle_atom_site_label_1
_geom_angle_atom_site_label_2
_geom_angle_atom_site_label_3
_geom_angle
_geom_angle_site_symmetry_1
_geom_angle_site_symmetry_3
C24 C25 H25A 109.5 . .
C24 C25 H25B 109.5 . .
H25A C25 H25B 109.5 . .
C24 C25 H25C 109.5 . .
H25A C25 H25C 109.5 . .
H25B C25 H25C 109.5 . .
C24 C25 H25D 109.5 . .
H25A C25 H25D 141.1 . .
H25B C25 H25D 56.3 . .
H25C C25 H25D 56.3 . .
C24 C25 H25E 109.5 . .
H25A C25 H25E 56.3 . .
H25B C25 H25E 141.1 . .
H25C C25 H25E 56.3 . .
H25D C25 H25E 109.5 . .
C24 C25 H25F 109.5 . .
H25A C25 H25F 56.3 . .
H25B C25 H25F 56.3 . .
H25C C25 H25F 141.1 . .
H25D C25 H25F 109.5 . .
H25E C25 H25F 109.5 . .
C23 C26 H26A 109.5 . .
C23 C26 H26B 109.5 . .
H26A C26 H26B 109.5 . .
C23 C26 H26C 109.5 . .
H26A C26 H26C 109.5 . .
H26B C26 H26C 109.5 . .
C23 C26 H26D 109.5 . .
H26A C26 H26D 141.1 . .
H26B C26 H26D 56.3 . .
H26C C26 H26D 56.3 . .
C23 C26 H26E 109.5 . .
H26A C26 H26E 56.3 . .
H26B C26 H26E 141.1 . .
H26C C26 H26E 56.3 . .
H26D C26 H26E 109.5 . .
C23 C26 H26F 109.5 . .
H26A C26 H26F 56.3 . .
H26B C26 H26F 56.3 . .
H26C C26 H26F 141.1 . .
H26D C26 H26F 109.5 . .
H26E C26 H26F 109.5 . .
C2 C1 C6 117.8(2) . .
C2 C1 H1 121.1 . .
C6 C1 H1 121.1 . .
N4 C2 C1 124.6(2) . .
N4 C2 H2 117.7 . .
C1 C2 H2 117.7 . .
N4 C4 C5 121.8(2) . .
N4 C4 C4 116.4(2) . 2_776
C5 C4 C4 121.7(2) . 2_776
C6 C5 C4 119.3(2) . .
C6 C5 H5 120.3 . .
C4 C5 H5 120.3 . .
C5 C6 C1 119.1(2) . .
C5 C6 H6 120.4 . .
C1 C6 H6 120.4 . .
N1 C7 C8 124.7(2) . .
N1 C7 H7 117.7 . .
C8 C7 H7 117.7 . .
C7 C8 C9 119.7(2) . .
C7 C8 H8 120.2 . .
C9 C8 H8 120.2 . .
C8 C9 C10 116.3(2) . .
C8 C9 C12 120.9(2) . .
C10 C9 C12 122.8(2) . .
C11 C10 C9 119.9(2) . .
C11 C10 H10 120.1 . .
C9 C10 H10 120.1 . .
N1 C11 C10 123.8(2) . .
N1 C11 H11 118.1 . .
C10 C11 H11 118.1 . .
C12 C12 C9 113.4(2) 2_475 .
C12 C12 H12A 108.9 2_475 .
C9 C12 H12A 108.9 . .
C12 C12 H12B 108.9 2_475 .
C9 C12 H12B 108.9 . .
H12A C12 H12B 107.7 . .
C18 C13 C14 118.70(17) . .
C18 C13 C100 119.4(6) . .
C14 C13 C100 121.9(6) . .
C18 C13 Cl1 122.2(3) . .
C14 C13 Cl1 119.1(3) . .
C100 C13 Cl1 3.1(8) . .
O1 C14 C15 122.45(18) . .
O1 C14 C13 117.02(17) . .
C15 C14 C13 120.53(17) . .
C16 C15 C14 119.51(19) . .
C16 C15 H15 120.2 . .
C14 C15 H15 120.2 . .
C15 C16 C17 120.90(19) . .
C15 C16 H16 119.5 . .
C17 C16 H16 119.5 . .
C16 C17 C18 119.66(18) . .
C16 C17 H17 120.2 . .
C18 C17 H17 120.2 . .
O2 C18 C17 122.45(17) . .
O2 C18 C13 116.89(17) . .
C17 C18 C13 120.66(18) . .
N3 C23 C24 120.43(17) 2_676 .
N3 C23 C26 117.37(18) 2_676 .
C24 C23 C26 122.20(19) . .
N3 C24 C23 120.27(18) . .
N3 C24 C25 116.84(18) . .
C23 C24 C25 122.89(19) . .
C7 N1 C11 115.62(19) . .
C23 N3 C24 119.30(16) 2_676 .
C2 N4 C4 117.3(2) . .
C14 O1 H20 112(3) . .
C18 O2 H1 114.2(16) . .
C13 C100 H10A 109.5 . .
C13 C100 H10B 109.5 . .
H10A C100 H10B 109.5 . .
C13 C100 H10C 109.5 . .
H10A C100 H10C 109.5 . .
H10B C100 H10C 109.5 . .

loop_
_geom_bond_atom_site_label_1
_geom_bond_atom_site_label_2
_geom_bond_distance
_geom_bond_site_symmetry_2
C25 C24 1.501(3) .
C25 H25A 0.9600 .
C25 H25B 0.9600 .
C25 H25C 0.9600 .
C25 H25D 0.9600 .
C25 H25E 0.9600 .
C25 H25F 0.9600 .
C26 C23 1.501(3) .
C26 H26A 0.9600 .
C26 H26B 0.9600 .
C26 H26C 0.9600 .
C26 H26D 0.9600 .
C26 H26E 0.9600 .
C26 H26F 0.9600 .
C1 C2 1.367(4) .
C1 C6 1.385(4) .
C1 H1 0.9300 .
C2 N4 1.340(3) .
C2 H2 0.9300 .
C4 N4 1.346(3) .
C4 C5 1.390(3) .
C4 C4 1.475(4) 2_776
C5 C6 1.379(4) .
C5 H5 0.9300 .
C6 H6 0.9300 .
C7 N1 1.330(3) .
C7 C8 1.374(3) .
C7 H7 0.9300 .
C8 C9 1.378(3) .
C8 H8 0.9300 .
C9 C10 1.395(3) .
C9 C12 1.511(3) .
C10 C11 1.374(3) .
C10 H10 0.9300 .
C11 N1 1.337(3) .
C11 H11 0.9300 .
C12 C12 1.500(5) 2_475
C12 H12A 0.9700 .
C12 H12B 0.9700 .
C13 C18 1.397(3) .
C13 C14 1.405(3) .
C13 C100 1.566(11) .
C13 Cl1 1.640(5) .
C14 O1 1.367(2) .
C14 C15 1.389(3) .
C15 C16 1.383(3) .
C15 H15 0.9300 .
C16 C17 1.386(3) .
C16 H16 0.9300 .
C17 C18 1.386(3) .
C17 H17 0.9300 .
C18 O2 1.363(2) .
C23 N3 1.342(3) 2_676
C23 C24 1.392(3) .
C24 N3 1.347(3) .
N3 C23 1.342(3) 2_676
O1 H20 0.85(5) .
O2 H1 0.86(3) .
C100 H10A 0.9600 .
C100 H10B 0.9600 .
C100 H10C 0.9600 .

loop_
_geom_hbond_atom_site_label_D
_geom_hbond_atom_site_label_H
_geom_hbond_atom_site_label_A
_geom_hbond_distance_DH
_geom_hbond_distance_HA
_geom_hbond_distance_DA
_geom_hbond_angle_DHA
_geom_hbond_site_symmetry_A
Cl1 H10A O1 0.86 2.41 2.833(6) 110.5 .
O2 H1 N1 0.86(3) 1.93(3) 2.788(3) 179(2) .
O1 H20 N3 0.85(5) 1.98(5) 2.826(3) 174(4) 2_666

loop_
_geom_torsion_atom_site_label_1
_geom_torsion_atom_site_label_2
_geom_torsion_atom_site_label_3
_geom_torsion_atom_site_label_4
_geom_torsion
_geom_torsion_site_symmetry_1
_geom_torsion_site_symmetry_4
C6 C1 C2 N4 -0.7(4) . .
N4 C4 C5 C6 -0.8(4) . .
C4 C4 C5 C6 179.6(2) 2_776 .
C4 C5 C6 C1 0.3(4) . .
C2 C1 C6 C5 0.4(4) . .
N1 C7 C8 C9 1.2(4) . .
C7 C8 C9 C10 -0.2(4) . .
C7 C8 C9 C12 -179.3(2) . .
C8 C9 C10 C11 -0.3(3) . .
C12 C9 C10 C11 178.8(2) . .
C9 C10 C11 N1 -0.3(4) . .
C8 C9 C12 C12 -63.8(4) . 2_475
C10 C9 C12 C12 117.1(3) . 2_475
C18 C13 C14 O1 -178.02(16) . .
C100 C13 C14 O1 1.8(7) . .
Cl1 C13 C14 O1 3.4(4) . .
C18 C13 C14 C15 2.6(3) . .
C100 C13 C14 C15 -177.6(7) . .
Cl1 C13 C14 C15 -176.0(3) . .
O1 C14 C15 C16 179.11(19) . .
C13 C14 C15 C16 -1.6(3) . .
C14 C15 C16 C17 0.0(3) . .
C15 C16 C17 C18 0.5(3) . .
C16 C17 C18 O2 179.57(19) . .
C16 C17 C18 C13 0.6(3) . .
C14 C13 C18 O2 178.86(16) . .
C100 C13 C18 O2 -1.0(7) . .
Cl1 C13 C18 O2 -2.6(4) . .
C14 C13 C18 C17 -2.1(3) . .
C100 C13 C18 C17 178.0(7) . .
Cl1 C13 C18 C17 176.4(4) . .
N3 C23 C24 N3 0.8(3) 2_676 .
C26 C23 C24 N3 -178.58(18) . .
N3 C23 C24 C25 -179.02(18) 2_676 .
C26 C23 C24 C25 1.6(3) . .
C8 C7 N1 C11 -1.6(4) . .
C10 C11 N1 C7 1.2(3) . .
C23 C24 N3 C23 -0.8(3) . 2_676
C25 C24 N3 C23 179.04(17) . 2_676
C1 C2 N4 C4 0.1(4) . .
C5 C4 N4 C2 0.6(3) . .
C4 C4 N4 C2 -179.8(2) 2_776 .
